data_7250905
loop_
_publ_author_name
'Chen, Ziyuan'
'Liu, Shuzhen'
'Li, Shuangjiang'
'Chen, Zhihua'
'Yang, Lu'
'Zhang, Shengmao'
'Sun, Haiyan'
'Feng, Meiling'
'Huang, Xiaoying'

_publ_section_title
;
 Efficient capture of Sr2+ ions by a layered crystalline zirconium
 phosphate fluoride
;
_journal_issue 43
_journal_name_full CrystEngComm
_journal_page_first 7063
_journal_page_last 7070
_journal_paper_doi 10.1039/D5CE00784D
_journal_volume 27
_journal_year 2025
_chemical_formula_moiety 'C2 H8 N, Zr P O4 F2'
_chemical_formula_sum 'C2 H8 F2 N O4 P Zr'
_chemical_formula_weight 270.28
_space_group_crystal_system monoclinic
_space_group_IT_number 11
_space_group_name_Hall '-P 2yb'
_space_group_name_H-M_alt 'P 1 21/m 1'
_atom_sites_solution_hydrogens geom
_audit_creation_method SHELXL-2018/3
_audit_update_record
;
2025-06-23 deposited with the CCDC.	2025-09-22 downloaded from the CCDC.
;
_cell_angle_alpha 90
_cell_angle_beta 98.763(18)
_cell_angle_gamma 90
_cell_formula_units_Z 2
_cell_length_a 6.5946(10)
_cell_length_b 6.5775(11)
_cell_length_c 9.962(3)
_cell_measurement_reflns_used 1410
_cell_measurement_temperature 100(2)
_cell_measurement_theta_max 29.6271
_cell_measurement_theta_min 3.0970
_cell_volume 427.07(16)
_computing_cell_refinement 'CrysAlisPro 1.171.42.63a (Rigaku OD, 2022)'
_computing_data_collection 'CrysAlisPro 1.171.42.63a (Rigaku OD, 2022)'
_computing_data_reduction 'CrysAlisPro 1.171.42.63a (Rigaku OD, 2022)'
_computing_molecular_graphics 'DIAMOND. Version 3.0. Crystal Impact'
_computing_publication_material 'Microsoft Word 2016'
_computing_structure_refinement 'SHELXL-2018/3 (Sheldrick, 2018)'
_diffrn_ambient_temperature 100(2)
_diffrn_detector_area_resol_mean 10.3468
_diffrn_measured_fraction_theta_full 0.999
_diffrn_measured_fraction_theta_max 0.999
_diffrn_measurement_device_type 'XtaLAB Synergy, Single source at home/near, HyPix'
_diffrn_measurement_method '\w scans'
_diffrn_radiation_type MoK\a
_diffrn_radiation_wavelength 0.71073
_diffrn_reflns_av_R_equivalents 0.1117
_diffrn_reflns_av_unetI/netI 0.1033
_diffrn_reflns_Laue_measured_fraction_full 0.999
_diffrn_reflns_Laue_measured_fraction_max 0.999
_diffrn_reflns_limit_h_max 7
_diffrn_reflns_limit_h_min -8
_diffrn_reflns_limit_k_max 7
_diffrn_reflns_limit_k_min -8
_diffrn_reflns_limit_l_max 12
_diffrn_reflns_limit_l_min -10
_diffrn_reflns_number 3341
_diffrn_reflns_point_group_measured_fraction_full 0.999
_diffrn_reflns_point_group_measured_fraction_max 0.999
_diffrn_reflns_theta_full 25.242
_diffrn_reflns_theta_max 26.365
_diffrn_reflns_theta_min 3.126
_diffrn_source 'micro-focus sealed X-ray tube'
_exptl_absorpt_coefficient_mu 1.480
_exptl_absorpt_correction_T_max 1.00000
_exptl_absorpt_correction_T_min 0.26351
_exptl_absorpt_correction_type multi-scan
_exptl_absorpt_process_details
;
CrysAlisPro 1.171.42.63a (Rigaku Oxford Diffraction, 2022)
Empirical absorption correction using spherical harmonics,
implemented in SCALE3 ABSPACK scaling algorithm.
;
_exptl_crystal_colour colourless
_exptl_crystal_density_diffrn 2.102
_exptl_crystal_description plate
_exptl_crystal_F_000 264
_exptl_crystal_size_max 0.150
_exptl_crystal_size_mid 0.100
_exptl_crystal_size_min 0.100
_refine_diff_density_max 1.183
_refine_diff_density_min -1.139
_refine_diff_density_rms 0.224
_refine_ls_extinction_method none
_refine_ls_goodness_of_fit_ref 1.097
_refine_ls_hydrogen_treatment constr
_refine_ls_matrix_type full
_refine_ls_number_parameters 75
_refine_ls_number_reflns 951
_refine_ls_number_restraints 20
_refine_ls_restrained_S_all 1.115
_refine_ls_R_factor_all 0.0714
_refine_ls_R_factor_gt 0.0559
_refine_ls_shift/su_max 0.028
_refine_ls_shift/su_mean 0.002
_refine_ls_structure_factor_coef Fsqd
_refine_ls_weighting_details 'w=1/[\s^2^(Fo^2^)+(0.0733P)^2^+0.0750P] where P=(Fo^2^+2Fc^2^)/3'
_refine_ls_weighting_scheme calc
_refine_ls_wR_factor_gt 0.1330
_refine_ls_wR_factor_ref 0.1477
_reflns_Friedel_coverage 0.000
_reflns_number_gt 792
_reflns_number_total 951
_reflns_threshold_expression 'I > 2\s(I)'
_cod_data_source_file d5ce00784d2.cif
_cod_data_source_block x
_cod_depositor_comments 'Adding full bibliography for 7250905.cif.'
_cod_original_sg_symbol_H-M 'P 21/m'
_cod_database_code 7250905
_shelx_shelxl_version_number 2018/3
_shelx_space_group_comment
;
The symmetry employed for this shelxl refinement is uniquely defined
by the following loop, which should always be used as a source of
symmetry information in preference to the above space-group names.
They are only intended as comments.
;
_shelx_estimated_absorpt_t_min 0.26351
_shelx_estimated_absorpt_t_max 1.00000

loop_
_space_group_symop_operation_xyz
'x, y, z'
'-x, y+1/2, -z'
'-x, -y, -z'
'x, -y-1/2, z'

loop_
_atom_site_label
_atom_site_type_symbol
_atom_site_fract_x
_atom_site_fract_y
_atom_site_fract_z
_atom_site_U_iso_or_equiv
_atom_site_adp_type
_atom_site_occupancy
_atom_site_site_symmetry_order
_atom_site_calc_flag
_atom_site_refinement_flags_posn
_atom_site_refinement_flags_adp
_atom_site_refinement_flags_occupancy
_atom_site_disorder_assembly
_atom_site_disorder_group
Zr1 Zr 0.23189(9) 0.250000 0.40645(8) 0.0129(3) Uani 1 2 d S T P . .
P1 P 0.2478(3) 0.750000 0.5009(3) 0.0184(6) Uani 1 2 d S T P . .
F1 F 0.2730(8) 0.250000 0.6068(6) 0.0318(15) Uani 1 2 d S T P . .
F2 F 0.1687(8) 0.250000 0.2029(7) 0.0375(15) Uani 1 2 d S T P . .
O1 O 0.2266(5) 0.5621(7) 0.4096(5) 0.0220(11) Uani 1 1 d . . . . .
O2 O 0.0837(8) 0.750000 0.5947(7) 0.0243(16) Uani 1 2 d S T P . .
O3 O 0.4563(8) 0.750000 0.5919(7) 0.0240(16) Uani 1 2 d S T P . .
N1 N 0.093(4) 0.212(4) 0.861(3) 0.156(15) Uani 0.5 1 d D U P A -1
H1A H -0.006297 0.161876 0.796448 0.187 Uiso 0.5 1 calc R U P A -1
H1B H 0.036945 0.225094 0.938757 0.187 Uiso 0.5 1 calc R U P A -1
C1 C 0.262(5) 0.053(5) 0.887(4) 0.19(2) Uani 0.5 1 d D U P A -1
H1C H 0.220525 -0.068997 0.834218 0.281 Uiso 0.5 1 calc R U P A -1
H1D H 0.286954 0.019163 0.984198 0.281 Uiso 0.5 1 calc R U P A -1
H1E H 0.388525 0.107885 0.860431 0.281 Uiso 0.5 1 calc R U P A -1
C2 C 0.144(3) 0.418(3) 0.819(2) 0.065(7) Uani 0.5 1 d D U P A -1
H2A H 0.032959 0.511359 0.830609 0.097 Uiso 0.5 1 calc R U P A -1
H2B H 0.162047 0.415119 0.722649 0.097 Uiso 0.5 1 calc R U P A -1
H2C H 0.271863 0.463239 0.873848 0.097 Uiso 0.5 1 calc R U P A -1

loop_
_atom_site_aniso_label
_atom_site_aniso_U_11
_atom_site_aniso_U_22
_atom_site_aniso_U_33
_atom_site_aniso_U_23
_atom_site_aniso_U_13
_atom_site_aniso_U_12
Zr1 0.0058(4) 0.0092(5) 0.0247(6) 0.000 0.0054(3) 0.000
P1 0.0075(10) 0.0111(11) 0.0375(17) 0.000 0.0061(9) 0.000
F1 0.037(3) 0.039(4) 0.019(3) 0.000 0.005(2) 0.000
F2 0.039(3) 0.041(4) 0.030(4) 0.000 -0.001(3) 0.000
O1 0.018(2) 0.013(2) 0.036(3) -0.0027(17) 0.006(2) 0.0001(14)
O2 0.008(3) 0.026(3) 0.039(5) 0.000 0.005(3) 0.000
O3 0.006(2) 0.025(3) 0.041(5) 0.000 0.004(3) 0.000
N1 0.28(3) 0.05(3) 0.11(2) 0.04(2) -0.058(19) -0.05(2)
C1 0.34(6) 0.15(4) 0.07(3) 0.01(2) 0.04(3) -0.16(4)
C2 0.085(14) 0.072(16) 0.028(13) 0.002(11) -0.021(10) 0.032(12)

loop_
_atom_type_symbol
_atom_type_description
_atom_type_scat_dispersion_real
_atom_type_scat_dispersion_imag
_atom_type_scat_source
C C 0.0033 0.0016 'International Tables Vol C Tables 4.2.6.8 and 6.1.1.4'
H H 0.0000 0.0000 'International Tables Vol C Tables 4.2.6.8 and 6.1.1.4'
F F 0.0171 0.0103 'International Tables Vol C Tables 4.2.6.8 and 6.1.1.4'
N N 0.0061 0.0033 'International Tables Vol C Tables 4.2.6.8 and 6.1.1.4'
O O 0.0106 0.0060 'International Tables Vol C Tables 4.2.6.8 and 6.1.1.4'
P P 0.1023 0.0942 'International Tables Vol C Tables 4.2.6.8 and 6.1.1.4'
Zr Zr -2.9673 0.5597 'International Tables Vol C Tables 4.2.6.8 and 6.1.1.4'

loop_
_geom_angle_atom_site_label_1
_geom_angle_atom_site_label_2
_geom_angle_atom_site_label_3
_geom_angle
_geom_angle_site_symmetry_1
_geom_angle_site_symmetry_3
_geom_angle_publ_flag
F1 Zr1 F2 176.0(2) . . ?
F1 Zr1 O1 89.10(13) . 4_565 ?
F2 Zr1 O1 90.82(13) . 4_565 ?
F1 Zr1 O1 89.10(13) . . ?
F2 Zr1 O1 90.82(13) . . ?
O1 Zr1 O1 177.2(3) 4_565 . ?
F1 Zr1 O3 90.5(2) . 3_666 ?
F2 Zr1 O3 93.5(3) . 3_666 ?
O1 Zr1 O3 91.11(10) 4_565 3_666 ?
O1 Zr1 O3 91.11(10) . 3_666 ?
F1 Zr1 O2 89.4(2) . 3_566 ?
F2 Zr1 O2 86.6(3) . 3_566 ?
O1 Zr1 O2 88.89(10) 4_565 3_566 ?
O1 Zr1 O2 88.89(10) . 3_566 ?
O3 Zr1 O2 179.9(3) 3_666 3_566 ?
O3 P1 O1 110.3(2) . . ?
O3 P1 O1 110.2(2) . 4_575 ?
O1 P1 O1 108.0(4) . 4_575 ?
O3 P1 O2 107.0(4) . . ?
O1 P1 O2 110.7(2) . . ?
O1 P1 O2 110.7(2) 4_575 . ?
P1 O1 Zr1 144.8(3) . . ?
P1 O2 Zr1 142.6(4) . 3_566 ?
P1 O3 Zr1 144.5(5) . 3_666 ?
C2 N1 C1 119(3) . . ?
C2 N1 H1A 107.6 . . ?
C1 N1 H1A 107.6 . . ?
C2 N1 H1B 107.6 . . ?
C1 N1 H1B 107.5 . . ?
H1A N1 H1B 107.0 . . ?
N1 C1 H1C 109.5 . . ?
N1 C1 H1D 109.5 . . ?
H1C C1 H1D 109.5 . . ?
N1 C1 H1E 109.5 . . ?
H1C C1 H1E 109.5 . . ?
H1D C1 H1E 109.5 . . ?
N1 C2 H2A 109.5 . . ?
N1 C2 H2B 109.5 . . ?
H2A C2 H2B 109.5 . . ?
N1 C2 H2C 109.5 . . ?
H2A C2 H2C 109.5 . . ?
H2B C2 H2C 109.5 . . ?

loop_
_geom_bond_atom_site_label_1
_geom_bond_atom_site_label_2
_geom_bond_distance
_geom_bond_site_symmetry_2
_geom_bond_publ_flag
Zr1 F1 1.972(6) . ?
Zr1 F2 2.007(6) . ?
Zr1 O1 2.054(4) 4_565 ?
Zr1 O1 2.054(4) . ?
Zr1 O3 2.054(5) 3_666 ?
Zr1 O2 2.079(5) 3_566 ?
P1 O3 1.527(5) . ?
P1 O1 1.528(4) . ?
P1 O1 1.528(4) 4_575 ?
P1 O2 1.534(7) . ?
N1 C2 1.471(19) . ?
N1 C1 1.52(2) . ?
N1 H1A 0.9100 . ?
N1 H1B 0.9100 . ?
C1 H1C 0.9800 . ?
C1 H1D 0.9800 . ?
C1 H1E 0.9800 . ?
C2 H2A 0.9800 . ?
C2 H2B 0.9800 . ?
C2 H2C 0.9800 . ?

loop_
_geom_hbond_atom_site_label_D
_geom_hbond_atom_site_label_H
_geom_hbond_atom_site_label_A
_geom_hbond_distance_DH
_geom_hbond_distance_HA
_geom_hbond_distance_DA
_geom_hbond_angle_DHA
_geom_hbond_site_symmetry_A
_geom_hbond_publ_flag
N1^a H1B^a F2 0.91 2.65 3.37(4) 137.3 1_556 yes
C1^a H1C^a O2 0.98 2.70 3.58(4) 150.4 1_545 yes
C2^a H2A^a F2 0.98 2.05 2.99(2) 160.1 3_566 yes
C2^a H2B^a F1 0.98 1.82 2.63(3) 138.4 . yes

loop_
_geom_torsion_atom_site_label_1
_geom_torsion_atom_site_label_2
_geom_torsion_atom_site_label_3
_geom_torsion_atom_site_label_4
_geom_torsion
_geom_torsion_site_symmetry_1
_geom_torsion_site_symmetry_2
_geom_torsion_site_symmetry_3
_geom_torsion_site_symmetry_4
_geom_torsion_publ_flag
O3 P1 O1 Zr1 57.6(5) . . . . ?
O1 P1 O1 Zr1 178.06(18) 4_575 . . . ?
O2 P1 O1 Zr1 -60.7(5) . . . . ?
O3 P1 O2 Zr1 180.000(1) . . . 3_566 ?
O1 P1 O2 Zr1 -59.8(2) . . . 3_566 ?
O1 P1 O2 Zr1 59.8(2) 4_575 . . 3_566 ?
O1 P1 O3 Zr1 59.6(2) . . . 3_666 ?
O1 P1 O3 Zr1 -59.6(2) 4_575 . . 3_666 ?
O2 P1 O3 Zr1 180.000(1) . . . 3_666 ?
